data_4123083
loop_
_publ_author_name
'Zhao, Wei'
'McCarthy, Sean M.'
'Lai, Ting Yi'
'Yennawar, Hemant P.'
'Radosevich, Alexander T.'

_publ_section_title
;
 Reversible Intermolecular E-H Oxidative Addition to a Geometrically
 Deformed and Structurally Dynamic Phosphorous Triamide.
;
_journal_name_full 'Journal of the American Chemical Society'
_journal_page_first 141203102325001
_journal_paper_doi 10.1021/ja510558d
_journal_year 2014
_chemical_formula_moiety 'C20 H20 N3 O P'
_chemical_formula_sum 'C20 H20 N3 O P'
_chemical_formula_weight 349.36
_chemical_name_systematic
; 
 ? 
;
_space_group_IT_number 14
_symmetry_cell_setting monoclinic
_symmetry_space_group_name_Hall '-P 2ybc'
_symmetry_space_group_name_H-M 'P 1 21/c 1'
_atom_sites_solution_hydrogens geom
_atom_sites_solution_primary direct
_atom_sites_solution_secondary difmap
_audit_creation_method SHELXL-97
_cell_angle_alpha 90.00
_cell_angle_beta 99.935(10)
_cell_angle_gamma 90.00
_cell_formula_units_Z 4
_cell_length_a 15.119(6)
_cell_length_b 5.367(2)
_cell_length_c 21.576(11)
_cell_measurement_reflns_used 1614
_cell_measurement_temperature 203(2)
_cell_measurement_theta_max 28.265
_cell_measurement_theta_min 2.543
_cell_volume 1724.5(13)
_computing_cell_refinement 'Bruker SMART'
_computing_data_collection 'Bruker SMART'
_computing_data_reduction 'Bruker SAINT'
_computing_molecular_graphics 'Bruker SHELXTL'
_computing_publication_material 'Bruker SHELXTL'
_computing_structure_refinement 'SHELXL-97 (Sheldrick, 1997)'
_computing_structure_solution 'SHELXS-97 (Sheldrick, 1990)'
_diffrn_ambient_temperature 203(2)
_diffrn_detector_area_resol_mean 8.34
_diffrn_measured_fraction_theta_full 0.989
_diffrn_measured_fraction_theta_max 0.989
_diffrn_measurement_device_type 'CCD area detector'
_diffrn_measurement_method 'phi and omega scans'
_diffrn_radiation_monochromator graphite
_diffrn_radiation_source 'fine-focus sealed tube'
_diffrn_radiation_type MoK\a
_diffrn_radiation_wavelength 0.71073
_diffrn_reflns_av_R_equivalents 0.0650
_diffrn_reflns_av_sigmaI/netI 0.0767
_diffrn_reflns_limit_h_max 20
_diffrn_reflns_limit_h_min -20
_diffrn_reflns_limit_k_max 7
_diffrn_reflns_limit_k_min -7
_diffrn_reflns_limit_l_max 28
_diffrn_reflns_limit_l_min -28
_diffrn_reflns_number 15426
_diffrn_reflns_theta_full 28.40
_diffrn_reflns_theta_max 28.40
_diffrn_reflns_theta_min 1.92
_exptl_absorpt_coefficient_mu 0.173
_exptl_absorpt_correction_T_max 0.9897
_exptl_absorpt_correction_T_min 0.9680
_exptl_absorpt_correction_type multi-scan
_exptl_absorpt_process_details SADABS
_exptl_crystal_colour colorless
_exptl_crystal_density_diffrn 1.346
_exptl_crystal_description plate
_exptl_crystal_F_000 736
_exptl_crystal_size_max 0.19
_exptl_crystal_size_mid 0.13
_exptl_crystal_size_min 0.06
_refine_diff_density_max 0.323
_refine_diff_density_min -0.415
_refine_diff_density_rms 0.063
_refine_ls_extinction_method none
_refine_ls_goodness_of_fit_ref 1.023
_refine_ls_hydrogen_treatment mixed
_refine_ls_matrix_type full
_refine_ls_number_parameters 232
_refine_ls_number_reflns 4280
_refine_ls_number_restraints 0
_refine_ls_restrained_S_all 1.023
_refine_ls_R_factor_all 0.1209
_refine_ls_R_factor_gt 0.0719
_refine_ls_shift/su_max 0.000
_refine_ls_shift/su_mean 0.000
_refine_ls_structure_factor_coef Fsqd
_refine_ls_weighting_details 'calc w=1/[\s^2^(Fo^2^)+(0.0625P)^2^+0.9432P] where P=(Fo^2^+2Fc^2^)/3'
_refine_ls_weighting_scheme calc
_refine_ls_wR_factor_gt 0.1412
_refine_ls_wR_factor_ref 0.1602
_reflns_number_gt 2692
_reflns_number_total 4280
_reflns_threshold_expression >2sigma(I)
_cod_data_source_file ja510558d_si_002.cif
_cod_data_source_block 2-[H][OPh]
_cod_depositor_comments
;
The following automatic conversions were performed:

'_symmetry_cell_setting' value 'Monoclinic' changed to 'monoclinic'
according to
/home/saulius/struct/COD-crude-data--automatic-downloads/rss-feeds/ACS/lib/dictionaries/cif_core.dic
dictionary named 'cif_core.dic' version 2.4.2 from 2011-04-26.

Automatic conversion script
Id: cif_fix_values 2935 2014-11-11 08:27:57Z andrius 
;
_cod_original_cell_volume 1724.6(14)
_cod_original_sg_symbol_H-M P2(1)/c
_cod_database_code 4123083

loop_
_symmetry_equiv_pos_as_xyz
'x, y, z'
'-x, y+1/2, -z+1/2'
'-x, -y, -z'
'x, -y-1/2, z-1/2'

loop_
_atom_site_label
_atom_site_type_symbol
_atom_site_fract_x
_atom_site_fract_y
_atom_site_fract_z
_atom_site_U_iso_or_equiv
_atom_site_adp_type
_atom_site_occupancy
_atom_site_symmetry_multiplicity
_atom_site_calc_flag
_atom_site_refinement_flags
C1 C 0.34896(18) -0.0714(5) 0.23318(12) 0.0275(6) Uani 1 1 d .
C2 C 0.41142(18) -0.2572(5) 0.25030(13) 0.0331(7) Uani 1 1 d .
H2 H 0.4269 -0.3667 0.2199 0.040 Uiso 1 1 calc R
C3 C 0.4514(2) -0.2804(6) 0.31325(13) 0.0379(7) Uani 1 1 d .
H3 H 0.4946 -0.4051 0.3251 0.045 Uiso 1 1 calc R
C4 C 0.4283(2) -0.1225(6) 0.35853(14) 0.0415(8) Uani 1 1 d .
H4 H 0.4555 -0.1421 0.4008 0.050 Uiso 1 1 calc R
C5 C 0.3653(2) 0.0643(6) 0.34199(14) 0.0399(8) Uani 1 1 d .
H5 H 0.3498 0.1721 0.3727 0.048 Uiso 1 1 calc R
C6 C 0.32569(19) 0.0897(5) 0.27933(13) 0.0308(6) Uani 1 1 d .
C7 C 0.2287(2) 0.4478(6) 0.29318(15) 0.0444(8) Uani 1 1 d .
H7A H 0.1937 0.3642 0.3206 0.067 Uiso 1 1 calc R
H7B H 0.1912 0.5679 0.2672 0.067 Uiso 1 1 calc R
H7C H 0.2790 0.5332 0.3184 0.067 Uiso 1 1 calc R
C8 C 0.32556(17) -0.0404(5) 0.11516(12) 0.0256(6) Uani 1 1 d .
C9 C 0.38296(19) -0.2131(5) 0.09581(12) 0.0323(7) Uani 1 1 d .
H9 H 0.4111 -0.3345 0.1239 0.039 Uiso 1 1 calc R
C10 C 0.3984(2) -0.2042(6) 0.03393(13) 0.0419(8) Uani 1 1 d .
H10 H 0.4373 -0.3211 0.0205 0.050 Uiso 1 1 calc R
C11 C 0.3578(2) -0.0284(6) -0.00780(14) 0.0456(8) Uani 1 1 d .
H11 H 0.3694 -0.0262 -0.0492 0.055 Uiso 1 1 calc R
C12 C 0.2998(2) 0.1464(6) 0.01085(13) 0.0399(8) Uani 1 1 d .
H12 H 0.2718 0.2666 -0.0176 0.048 Uiso 1 1 calc R
C13 C 0.28402(18) 0.1397(5) 0.07235(13) 0.0292(6) Uani 1 1 d .
C14 C 0.1775(2) 0.4916(6) 0.06342(15) 0.0409(8) Uani 1 1 d .
H14A H 0.2167 0.5927 0.0426 0.061 Uiso 1 1 calc R
H14B H 0.1486 0.5961 0.0907 0.061 Uiso 1 1 calc R
H14C H 0.1321 0.4137 0.0321 0.061 Uiso 1 1 calc R
C15 C 0.04570(18) 0.1157(5) 0.15056(14) 0.0314(6) Uani 1 1 d .
C16 C 0.0010(2) 0.0332(6) 0.09356(15) 0.0450(8) Uani 1 1 d .
H16 H 0.0291 -0.0781 0.0695 0.054 Uiso 1 1 calc R
C17 C -0.0859(2) 0.1148(7) 0.07153(16) 0.0505(9) Uani 1 1 d .
H17 H -0.1168 0.0572 0.0326 0.061 Uiso 1 1 calc R
C18 C -0.1271(2) 0.2798(6) 0.10645(16) 0.0468(9) Uani 1 1 d .
H18 H -0.1856 0.3366 0.0913 0.056 Uiso 1 1 calc R
C19 C -0.0818(2) 0.3603(6) 0.16364(16) 0.0432(8) Uani 1 1 d .
H19 H -0.1097 0.4720 0.1877 0.052 Uiso 1 1 calc R
C20 C 0.0045(2) 0.2785(6) 0.18607(14) 0.0388(7) Uani 1 1 d .
H20 H 0.0349 0.3336 0.2254 0.047 Uiso 1 1 calc R
H1P H 0.1699(15) 0.436(4) 0.1755(10) 0.017(6) Uiso 1 1 d .
N1 N 0.30056(14) -0.0056(4) 0.17419(10) 0.0284(5) Uani 1 1 d .
N2 N 0.26221(16) 0.2646(4) 0.25298(11) 0.0352(6) Uani 1 1 d .
N3 N 0.23013(16) 0.2995(4) 0.10077(11) 0.0337(6) Uani 1 1 d .
O1 O 0.13283(12) 0.0296(4) 0.17191(9) 0.0361(5) Uani 1 1 d .
P1 P 0.21814(5) 0.22608(14) 0.17574(3) 0.0302(2) Uani 1 1 d .

loop_
_atom_site_aniso_label
_atom_site_aniso_U_11
_atom_site_aniso_U_22
_atom_site_aniso_U_33
_atom_site_aniso_U_23
_atom_site_aniso_U_13
_atom_site_aniso_U_12
C1 0.0288(14) 0.0287(15) 0.0257(14) 0.0008(12) 0.0067(11) -0.0031(12)
C2 0.0336(15) 0.0373(17) 0.0296(14) 0.0055(13) 0.0092(12) 0.0038(13)
C3 0.0353(16) 0.0456(19) 0.0331(15) 0.0132(14) 0.0065(13) -0.0019(14)
C4 0.0462(19) 0.051(2) 0.0264(15) 0.0076(15) 0.0050(14) -0.0194(17)
C5 0.0480(19) 0.0415(18) 0.0322(16) -0.0115(14) 0.0126(14) -0.0132(15)
C6 0.0337(15) 0.0295(15) 0.0315(15) -0.0046(13) 0.0125(12) -0.0063(13)
C7 0.0478(19) 0.0401(18) 0.0513(19) -0.0180(16) 0.0256(16) -0.0072(15)
C8 0.0269(14) 0.0255(14) 0.0245(13) -0.0044(11) 0.0052(11) 0.0003(11)
C9 0.0350(15) 0.0344(16) 0.0272(14) 0.0001(13) 0.0050(12) 0.0086(13)
C10 0.0478(19) 0.0468(19) 0.0344(16) -0.0046(15) 0.0165(14) 0.0145(16)
C11 0.061(2) 0.051(2) 0.0270(15) 0.0012(15) 0.0157(15) 0.0089(17)
C12 0.0528(19) 0.0400(18) 0.0279(15) 0.0058(14) 0.0097(14) 0.0074(16)
C13 0.0316(15) 0.0245(14) 0.0315(14) 0.0005(12) 0.0055(12) 0.0004(12)
C14 0.0429(18) 0.0325(17) 0.0466(18) 0.0073(14) 0.0062(15) 0.0082(14)
C15 0.0255(14) 0.0317(16) 0.0385(16) 0.0062(13) 0.0098(12) 0.0001(12)
C16 0.0398(18) 0.051(2) 0.0455(19) -0.0063(16) 0.0112(15) 0.0020(16)
C17 0.0404(19) 0.066(2) 0.0425(19) 0.0042(17) -0.0004(15) -0.0030(18)
C18 0.0305(16) 0.054(2) 0.057(2) 0.0215(18) 0.0108(15) 0.0064(16)
C19 0.0360(17) 0.0413(19) 0.056(2) 0.0014(16) 0.0186(15) 0.0053(15)
C20 0.0347(16) 0.0440(19) 0.0399(17) -0.0047(15) 0.0123(14) 0.0013(14)
N1 0.0287(12) 0.0312(13) 0.0258(12) -0.0018(10) 0.0058(10) 0.0049(10)
N2 0.0392(14) 0.0330(14) 0.0357(13) -0.0119(11) 0.0134(11) 0.0011(11)
N3 0.0382(14) 0.0274(13) 0.0365(13) 0.0029(11) 0.0097(11) 0.0088(11)
O1 0.0248(10) 0.0306(11) 0.0530(13) 0.0050(10) 0.0072(9) 0.0027(8)
P1 0.0291(4) 0.0264(4) 0.0368(4) -0.0028(3) 0.0107(3) 0.0019(3)

loop_
_atom_type_symbol
_atom_type_description
_atom_type_scat_dispersion_real
_atom_type_scat_dispersion_imag
_atom_type_scat_source
C C 0.0033 0.0016 'International Tables Vol C Tables 4.2.6.8 and 6.1.1.4'
H H 0.0000 0.0000 'International Tables Vol C Tables 4.2.6.8 and 6.1.1.4'
N N 0.0061 0.0033 'International Tables Vol C Tables 4.2.6.8 and 6.1.1.4'
O O 0.0106 0.0060 'International Tables Vol C Tables 4.2.6.8 and 6.1.1.4'
P P 0.1023 0.0942 'International Tables Vol C Tables 4.2.6.8 and 6.1.1.4'

loop_
_geom_angle_atom_site_label_1
_geom_angle_atom_site_label_2
_geom_angle_atom_site_label_3
_geom_angle
C2 C1 N1 130.7(2)
C2 C1 C6 119.8(3)
N1 C1 C6 109.4(2)
C1 C2 C3 119.2(3)
C1 C2 H2 120.4
C3 C2 H2 120.4
C4 C3 C2 121.0(3)
C4 C3 H3 119.5
C2 C3 H3 119.5
C3 C4 C5 120.5(3)
C3 C4 H4 119.8
C5 C4 H4 119.8
C6 C5 C4 118.9(3)
C6 C5 H5 120.5
C4 C5 H5 120.5
C5 C6 N2 128.0(3)
C5 C6 C1 120.6(3)
N2 C6 C1 111.3(2)
N2 C7 H7A 109.5
N2 C7 H7B 109.5
H7A C7 H7B 109.5
N2 C7 H7C 109.5
H7A C7 H7C 109.5
H7B C7 H7C 109.5
C9 C8 N1 130.2(2)
C9 C8 C13 119.6(2)
N1 C8 C13 110.2(2)
C8 C9 C10 118.9(3)
C8 C9 H9 120.6
C10 C9 H9 120.6
C11 C10 C9 121.4(3)
C11 C10 H10 119.3
C9 C10 H10 119.3
C10 C11 C12 120.4(3)
C10 C11 H11 119.8
C12 C11 H11 119.8
C11 C12 C13 118.7(3)
C11 C12 H12 120.7
C13 C12 H12 120.7
C12 C13 N3 127.8(3)
C12 C13 C8 120.9(3)
N3 C13 C8 111.2(2)
N3 C14 H14A 109.5
N3 C14 H14B 109.5
H14A C14 H14B 109.5
N3 C14 H14C 109.5
H14A C14 H14C 109.5
H14B C14 H14C 109.5
C16 C15 C20 120.2(3)
C16 C15 O1 118.7(3)
C20 C15 O1 121.1(3)
C15 C16 C17 119.7(3)
C15 C16 H16 120.1
C17 C16 H16 120.1
C18 C17 C16 120.4(3)
C18 C17 H17 119.8
C16 C17 H17 119.8
C19 C18 C17 119.4(3)
C19 C18 H18 120.3
C17 C18 H18 120.3
C18 C19 C20 120.6(3)
C18 C19 H19 119.7
C20 C19 H19 119.7
C19 C20 C15 119.8(3)
C19 C20 H20 120.1
C15 C20 H20 120.1
C1 N1 C8 127.7(2)
C1 N1 P1 114.88(18)
C8 N1 P1 114.40(17)
C6 N2 C7 119.8(2)
C6 N2 P1 116.45(18)
C7 N2 P1 123.2(2)
C13 N3 C14 119.8(2)
C13 N3 P1 116.14(19)
C14 N3 P1 123.4(2)
C15 O1 P1 119.19(17)
O1 P1 N2 107.26(12)
O1 P1 N3 108.00(12)
N2 P1 N3 144.65(13)
O1 P1 N1 95.55(11)
N2 P1 N1 86.88(11)
N3 P1 N1 87.36(11)
O1 P1 H1P 96.7(10)
N2 P1 H1P 91.3(9)
N3 P1 H1P 87.0(10)
N1 P1 H1P 167.6(10)

loop_
_geom_bond_atom_site_label_1
_geom_bond_atom_site_label_2
_geom_bond_distance
C1 C2 1.379(4)
C1 N1 1.400(3)
C1 C6 1.409(4)
C2 C3 1.393(4)
C2 H2 0.9400
C3 C4 1.382(4)
C3 H3 0.9400
C4 C5 1.386(4)
C4 H4 0.9400
C5 C6 1.388(4)
C5 H5 0.9400
C6 N2 1.392(4)
C7 N2 1.459(3)
C7 H7A 0.9700
C7 H7B 0.9700
C7 H7C 0.9700
C8 C9 1.383(4)
C8 N1 1.402(3)
C8 C13 1.408(4)
C9 C10 1.395(4)
C9 H9 0.9400
C10 C11 1.374(4)
C10 H10 0.9400
C11 C12 1.390(4)
C11 H11 0.9400
C12 C13 1.389(4)
C12 H12 0.9400
C13 N3 1.396(3)
C14 N3 1.457(3)
C14 H14A 0.9700
C14 H14B 0.9700
C14 H14C 0.9700
C15 C16 1.371(4)
C15 C20 1.380(4)
C15 O1 1.397(3)
C16 C17 1.388(4)
C16 H16 0.9400
C17 C18 1.379(5)
C17 H17 0.9400
C18 C19 1.374(5)
C18 H18 0.9400
C19 C20 1.381(4)
C19 H19 0.9400
C20 H20 0.9400
N1 P1 1.765(2)
N2 P1 1.697(3)
N3 P1 1.705(3)
O1 P1 1.657(2)
P1 H1P 1.34(2)

loop_
_geom_torsion_atom_site_label_1
_geom_torsion_atom_site_label_2
_geom_torsion_atom_site_label_3
_geom_torsion_atom_site_label_4
_geom_torsion
N1 C1 C2 C3 178.9(3)
C6 C1 C2 C3 -0.7(4)
C1 C2 C3 C4 0.9(4)
C2 C3 C4 C5 -0.6(4)
C3 C4 C5 C6 0.2(4)
C4 C5 C6 N2 -179.4(3)
C4 C5 C6 C1 0.0(4)
C2 C1 C6 C5 0.3(4)
N1 C1 C6 C5 -179.4(2)
C2 C1 C6 N2 179.7(2)
N1 C1 C6 N2 0.0(3)
N1 C8 C9 C10 -178.4(3)
C13 C8 C9 C10 0.0(4)
C8 C9 C10 C11 0.0(5)
C9 C10 C11 C12 -0.1(5)
C10 C11 C12 C13 0.2(5)
C11 C12 C13 N3 178.6(3)
C11 C12 C13 C8 -0.2(4)
C9 C8 C13 C12 0.1(4)
N1 C8 C13 C12 178.8(3)
C9 C8 C13 N3 -178.9(2)
N1 C8 C13 N3 -0.2(3)
C20 C15 C16 C17 0.2(5)
O1 C15 C16 C17 179.6(3)
C15 C16 C17 C18 0.6(5)
C16 C17 C18 C19 -0.8(5)
C17 C18 C19 C20 0.4(5)
C18 C19 C20 C15 0.4(5)
C16 C15 C20 C19 -0.7(5)
O1 C15 C20 C19 180.0(3)
C2 C1 N1 C8 -27.5(5)
C6 C1 N1 C8 152.2(3)
C2 C1 N1 P1 173.4(2)
C6 C1 N1 P1 -6.9(3)
C9 C8 N1 C1 25.3(5)
C13 C8 N1 C1 -153.3(3)
C9 C8 N1 P1 -175.5(2)
C13 C8 N1 P1 5.9(3)
C5 C6 N2 C7 -1.1(4)
C1 C6 N2 C7 179.5(2)
C5 C6 N2 P1 -173.4(2)
C1 C6 N2 P1 7.3(3)
C12 C13 N3 C14 4.3(4)
C8 C13 N3 C14 -176.8(2)
C12 C13 N3 P1 175.2(3)
C8 C13 N3 P1 -6.0(3)
C16 C15 O1 P1 111.0(3)
C20 C15 O1 P1 -69.6(3)
C15 O1 P1 N2 113.1(2)
C15 O1 P1 N3 -69.5(2)
C15 O1 P1 N1 -158.5(2)
C6 N2 P1 O1 85.6(2)
C7 N2 P1 O1 -86.3(2)
C6 N2 P1 N3 -90.2(3)
C7 N2 P1 N3 97.8(3)
C6 N2 P1 N1 -9.2(2)
C7 N2 P1 N1 178.8(2)
C13 N3 P1 O1 -87.3(2)
C14 N3 P1 O1 83.2(2)
C13 N3 P1 N2 88.6(3)
C14 N3 P1 N2 -101.0(3)
C13 N3 P1 N1 7.7(2)
C14 N3 P1 N1 178.2(2)
C1 N1 P1 O1 -97.91(19)
C8 N1 P1 O1 100.12(19)
C1 N1 P1 N2 9.1(2)
C8 N1 P1 N2 -152.8(2)
C1 N1 P1 N3 154.2(2)
C8 N1 P1 N3 -7.72(19)
